data_1566522
loop_
_publ_author_name
'Ding, Yanjun'
'Alimi, Lukman O.'
'Du, Jing'
'Hua, Bin'
'Dey, Avishek'
'Yu, Pei'
'Khashab, Niveen M.'

_publ_section_title
;
 Pillar[3]trianglamines: deeper cavity triangular macrocycles for
 selective hexene isomer separation
;
_journal_name_full 'Chemical Science'
_journal_paper_doi 10.1039/D2SC00207H
_journal_year 2022
_chemical_absolute_configuration rm
_chemical_formula_moiety 'C63 H84 N6 O6, 1(C6 H12)'
_chemical_formula_sum 'C69 H96 N6 O6'
_chemical_formula_weight 1105.51
_space_group_crystal_system trigonal
_space_group_IT_number 146
_space_group_name_Hall 'R 3'
_space_group_name_H-M_alt 'R 3 :H'
_atom_sites_solution_hydrogens geom
_audit_creation_date 2021-10-07
_audit_creation_method
;
Olex2 1.5
(compiled 2021.08.20 svn.r13c46975 for OlexSys, GUI svn.r6405)
;
_audit_update_record
;
2021-11-03 deposited with the CCDC.	2022-02-24 downloaded from the CCDC.
;
_cell_angle_alpha 90
_cell_angle_beta 90
_cell_angle_gamma 120
_cell_formula_units_Z 3
_cell_length_a 20.366
_cell_length_b 20.366
_cell_length_c 13.791
_cell_measurement_reflns_used 9937
_cell_measurement_temperature 120.00
_cell_measurement_theta_max 65.024
_cell_measurement_theta_min 4.344
_cell_volume 4953.793
_computing_cell_refinement 'SAINT V8.38A (Bruker, 2018)'
_computing_data_collection 'SAINT V8.38A (Bruker, 2018)'
_computing_data_reduction 'SAINT V8.38A (Bruker, 2018)'
_computing_molecular_graphics 'Olex2 1.5 (Dolomanov et al., 2009)'
_computing_publication_material 'Olex2 1.5 (Dolomanov et al., 2009)'
_computing_structure_refinement 'SHELXL 2018/3 (Sheldrick, 2015)'
_computing_structure_solution 'SHELXT 2018/2 (Sheldrick, 2018)'
_diffrn_ambient_temperature 120.00
_diffrn_measured_fraction_theta_full 0.994
_diffrn_measured_fraction_theta_max 0.994
_diffrn_measurement_device_type 'Bruker D8 Venture'
_diffrn_measurement_method '\f and \w scans'
_diffrn_radiation_type CuK\a
_diffrn_radiation_wavelength 1.54184
_diffrn_reflns_av_R_equivalents 0.0241
_diffrn_reflns_av_unetI/netI 0.0206
_diffrn_reflns_Laue_measured_fraction_full 0.994
_diffrn_reflns_Laue_measured_fraction_max 0.994
_diffrn_reflns_limit_h_max 23
_diffrn_reflns_limit_h_min -23
_diffrn_reflns_limit_k_max 23
_diffrn_reflns_limit_k_min -23
_diffrn_reflns_limit_l_max 16
_diffrn_reflns_limit_l_min -16
_diffrn_reflns_number 16121
_diffrn_reflns_point_group_measured_fraction_full 0.991
_diffrn_reflns_point_group_measured_fraction_max 0.991
_diffrn_reflns_theta_full 64.963
_diffrn_reflns_theta_max 64.963
_diffrn_reflns_theta_min 4.342
_exptl_absorpt_coefficient_mu 0.553
_exptl_absorpt_correction_T_max 0.7526
_exptl_absorpt_correction_T_min 0.6804
_exptl_absorpt_correction_type multi-scan
_exptl_absorpt_process_details
;
SADABS-2016/2 (Bruker,2016/2) was used for absorption correction.
wR2(int) was 0.0939 before and 0.0434 after correction.
The Ratio of minimum to maximum transmission is 0.9041.
The \l/2 correction factor is Not present.
;
_exptl_crystal_colour 'clear light colourless'
_exptl_crystal_colour_lustre clear
_exptl_crystal_colour_modifier light
_exptl_crystal_colour_primary colourless
_exptl_crystal_density_diffrn 1.112
_exptl_crystal_description block
_exptl_crystal_F_000 1800
_exptl_crystal_size_max 0.12
_exptl_crystal_size_mid 0.11
_exptl_crystal_size_min 0.1
_refine_diff_density_max 0.269
_refine_diff_density_min -0.322
_refine_diff_density_rms 0.037
_refine_ls_abs_structure_details
;
 Flack x determined using 1855 quotients [(I+)-(I-)]/[(I+)+(I-)]
 (Parsons, Flack and Wagner, Acta Cryst. B69 (2013) 249-259).
;
_refine_ls_abs_structure_Flack 0.10(4)
_refine_ls_extinction_method none
_refine_ls_goodness_of_fit_ref 1.102
_refine_ls_hydrogen_treatment constr
_refine_ls_matrix_type full
_refine_ls_number_parameters 282
_refine_ls_number_reflns 3722
_refine_ls_number_restraints 1049
_refine_ls_restrained_S_all 1.163
_refine_ls_R_factor_all 0.0381
_refine_ls_R_factor_gt 0.0381
_refine_ls_shift/su_max 0.000
_refine_ls_shift/su_mean 0.000
_refine_ls_structure_factor_coef Fsqd
_refine_ls_weighting_details 'w=1/[\s^2^(Fo^2^)+(0.0731P)^2^+2.0170P] where P=(Fo^2^+2Fc^2^)/3'
_refine_ls_weighting_scheme calc
_refine_ls_wR_factor_gt 0.1073
_refine_ls_wR_factor_ref 0.1073
_reflns_Friedel_coverage 0.996
_reflns_Friedel_fraction_full 0.989
_reflns_Friedel_fraction_max 0.989
_reflns_number_gt 3721
_reflns_number_total 3722
_reflns_threshold_expression 'I > 2\s(I)'
_cod_data_source_file d2sc00207h2.cif
_cod_data_source_block 1-He@P-TA
_cod_original_cell_volume 4953.9
_cod_original_sg_symbol_H-M 'R 3'
_cod_database_code 1566522
_shelx_shelxl_version_number 2018/3
_shelx_space_group_comment
;
The symmetry employed for this shelxl refinement is uniquely defined
by the following loop, which should always be used as a source of
symmetry information in preference to the above space-group names.
They are only intended as comments.
;
_shelx_estimated_absorpt_t_max 0.947
_shelx_estimated_absorpt_t_min 0.937
_olex2_refinement_description
;
1. Twinned data refinement
 Scales: 0.880(2)
 0.120(2)
2. Fixed Uiso
 At 1.2 times of:
  All C(H) groups, All C(H,H) groups
 At 1.5 times of:
  All C(H,H,H) groups
3. Restrained distances
 C13-C25 = C25-C3
 1.54 with sigma of 0.005
 C11-C23 = C23-C3
 1.54 with sigma of 0.005
 C23-C3 = C3-C25
 1.54 with sigma of 0.005
 C11-C21
 1.32 with sigma of 0.005
 C13-C3
 2.515 with sigma of 0.005
 C11-C3
 2.515 with sigma of 0.005
 C23-C25
 2.515 with sigma of 0.005
4. Uiso/Uaniso restraints and constraints
C1 \\sim C2 \\sim C4 \\sim C5 \\sim C6 \\sim C7 \\sim C8 \\sim C9 \\sim C10
\\sim C12 \\sim C14 \\sim C15 \\sim C16 \\sim C17 \\sim C18 \\sim C19 \\sim C20
\\sim C22 \\sim C24 \\sim C26 \\sim C27 \\sim C3 \\sim C11 \\sim C13 \\sim C21
\\sim C23 \\sim C25 \\sim N1 \\sim N2: within 5A with sigma of 0.01 and sigma
for terminal atoms of 0.02 within 5A
5. Others
 Fixed Sof: C3(0.33333) H3A(0.33333) H3B(0.33333) C11(0.33333) H11(0.33333)
 C13(0.33333) H13A(0.33333) H13B(0.33333) H13C(0.33333) C21(0.33333)
 H21A(0.33333) H21B(0.33333) C23(0.33333) H23A(0.33333) H23B(0.33333)
 C25(0.33333) H25A(0.33333) H25B(0.33333)
6.a Ternary CH refined with riding coordinates:
 C6(H6), C8(H8)
6.b Secondary CH2 refined with riding coordinates:
 C1(H1A,H1B), C4(H4A,H4B), C9(H9A,H9B), C10(H10A,H10B), C12(H12A,H12B),
 C14(H14A,H14B), C15(H15A,H15B), C16(H16A,H16B), C18(H18A,H18B), C3(H3A,H3B),
 C23(H23A,H23B), C25(H25A,H25B)
6.c Aromatic/amide H refined with riding coordinates:
 C2(H2), C7(H7), C19(H19), C24(H24), C11(H11)
6.d X=CH2 refined with riding coordinates:
 C5(H5A,H5B), C17(H17A,H17B), C21(H21A,H21B)
6.e Idealised Me refined as rotating group:
 C13(H13A,H13B,H13C)
;
_olex2_submission_special_instructions 'No special instructions were received'

loop_
_space_group_symop_operation_xyz
'x, y, z'
'-y, x-y, z'
'-x+y, -x, z'
'x+2/3, y+1/3, z+1/3'
'-y+2/3, x-y+1/3, z+1/3'
'-x+y+2/3, -x+1/3, z+1/3'
'x+1/3, y+2/3, z+2/3'
'-y+1/3, x-y+2/3, z+2/3'
'-x+y+1/3, -x+2/3, z+2/3'

loop_
_atom_site_label
_atom_site_type_symbol
_atom_site_fract_x
_atom_site_fract_y
_atom_site_fract_z
_atom_site_U_iso_or_equiv
_atom_site_adp_type
_atom_site_occupancy
_atom_site_site_symmetry_order
_atom_site_calc_flag
_atom_site_refinement_flags_posn
_atom_site_refinement_flags_adp
_atom_site_refinement_flags_occupancy
_atom_site_disorder_assembly
_atom_site_disorder_group
O1 O 0.56148(14) 0.70151(12) 0.30652(15) 0.0389(5) Uani 1 1 d . . . . .
O2 O 0.50556(13) 0.63506(12) 0.69752(15) 0.0383(5) Uani 1 1 d . . . . .
N1 N 0.54019(14) 0.94491(14) 0.50348(17) 0.0285(5) Uani 1 1 d . U . . .
N2 N 0.60466(13) 0.87528(13) 0.49831(18) 0.0293(5) Uani 1 1 d . U . . .
C1 C 0.48866(17) 0.95067(18) 0.5717(2) 0.0352(7) Uani 1 1 d . U . . .
H1A H 0.503576 1.004643 0.580118 0.042 Uiso 1 1 calc R U . . .
H1B H 0.492569 0.930676 0.635534 0.042 Uiso 1 1 calc R U . . .
C2 C 0.5660(2) 0.6776(2) 0.1403(3) 0.0493(8) Uani 1 1 d . U . . .
H2 H 0.535487 0.696757 0.115059 0.059 Uiso 1 1 calc R U . . .
C4 C 0.52917(18) 0.86775(17) 0.5002(3) 0.0410(7) Uani 1 1 d . U . . .
H4A H 0.500692 0.838599 0.558044 0.049 Uiso 1 1 calc R U . . .
H4B H 0.500193 0.840823 0.441565 0.049 Uiso 1 1 calc R U . . .
C5 C 0.4518(3) 0.6780(3) 0.9134(3) 0.0737(13) Uani 1 1 d . U . . .
H5A H 0.432056 0.707993 0.887956 0.088 Uiso 1 1 calc R U . . .
H5B H 0.437627 0.656836 0.976492 0.088 Uiso 1 1 calc R U . . .
C6 C 0.62040(15) 0.99408(16) 0.5276(2) 0.0278(6) Uani 1 1 d . U . . .
H6 H 0.627191 0.991569 0.599052 0.033 Uiso 1 1 calc R U . . .
C7 C 0.55515(17) 0.72689(17) 0.5651(2) 0.0312(6) Uani 1 1 d . U . . .
H7 H 0.569937 0.767728 0.609252 0.037 Uiso 1 1 calc R U . . .
C8 C 0.65666(16) 0.95480(16) 0.4755(2) 0.0286(6) Uani 1 1 d . U . . .
H8 H 0.655350 0.962541 0.404052 0.034 Uiso 1 1 calc R U . . .
C9 C 0.5237(2) 0.6967(2) 0.7624(2) 0.0440(7) Uani 1 1 d . U . . .
H9A H 0.497632 0.724326 0.741689 0.053 Uiso 1 1 calc R U . . .
H9B H 0.579061 0.732539 0.761777 0.053 Uiso 1 1 calc R U . . .
C10 C 0.73873(16) 0.98747(18) 0.5074(2) 0.0344(6) Uani 1 1 d . U . . .
H10A H 0.762237 0.961855 0.472684 0.041 Uiso 1 1 calc R U . . .
H10B H 0.741091 0.979752 0.577897 0.041 Uiso 1 1 calc R U . . .
C12 C 0.78109(18) 1.07257(19) 0.4836(2) 0.0396(7) Uani 1 1 d . U . . .
H12A H 0.832757 1.095917 0.511396 0.047 Uiso 1 1 calc R U . . .
H12B H 0.786281 1.078864 0.412328 0.047 Uiso 1 1 calc R U . . .
C14 C 0.74226(19) 1.11493(17) 0.5218(2) 0.0394(7) Uani 1 1 d . U . . .
H14A H 0.768156 1.166814 0.494393 0.047 Uiso 1 1 calc R U . . .
H14B H 0.748335 1.119565 0.593120 0.047 Uiso 1 1 calc R U . . .
C15 C 0.5470(2) 0.64231(19) 0.2390(2) 0.0453(8) Uani 1 1 d . U . . .
H15A H 0.492999 0.602079 0.241834 0.054 Uiso 1 1 calc R U . . .
H15B H 0.578718 0.619490 0.254375 0.054 Uiso 1 1 calc R U . . .
C16 C 0.65707(18) 1.07654(17) 0.4973(2) 0.0338(6) Uani 1 1 d . U . . .
H16A H 0.633500 1.101897 0.532434 0.041 Uiso 1 1 calc R U . . .
H16B H 0.650106 1.080184 0.426838 0.041 Uiso 1 1 calc R U . . .
C17 C 0.6205(3) 0.6837(2) 0.0877(3) 0.0618(11) Uani 1 1 d . U . . .
H17A H 0.652082 0.665073 0.110763 0.074 Uiso 1 1 calc R U . . .
H17B H 0.629304 0.706749 0.025641 0.074 Uiso 1 1 calc R U . . .
C18 C 0.60879(18) 0.82269(18) 0.4304(2) 0.0345(6) Uani 1 1 d . U . . .
H18A H 0.662675 0.838663 0.418451 0.041 Uiso 1 1 calc R U . . .
H18B H 0.586119 0.824920 0.367813 0.041 Uiso 1 1 calc R U . . .
C19 C 0.4990(3) 0.6658(2) 0.8609(3) 0.0546(9) Uani 1 1 d . U . . .
H19 H 0.517950 0.635631 0.887982 0.066 Uiso 1 1 calc R U . . .
C20 C 0.56818(16) 0.74200(17) 0.4670(2) 0.0297(6) Uani 1 1 d . U . . .
C22 C 0.54629(17) 0.68177(17) 0.4026(2) 0.0319(6) Uani 1 1 d . U . . .
C24 C 0.51241(17) 0.60806(17) 0.4375(2) 0.0334(6) Uani 1 1 d . U . . .
H24 H 0.497840 0.567359 0.393213 0.040 Uiso 1 1 calc R U . . .
C26 C 0.49933(16) 0.59259(17) 0.5364(2) 0.0321(6) Uani 1 1 d . U . . .
C27 C 0.52091(17) 0.65326(17) 0.6002(2) 0.0309(6) Uani 1 1 d . U . . .
C3 C 0.3578(4) 0.6739(11) 0.4623(6) 0.059(3) Uani 0.3333 1 d D U P A -1
H3A H 0.391837 0.652300 0.464671 0.071 Uiso 0.3333 1 calc R U P A -1
H3B H 0.389596 0.729818 0.463796 0.071 Uiso 0.3333 1 calc R U P A -1
C11 C 0.3631(8) 0.6956(9) 0.2826(7) 0.080(3) Uani 0.3333 1 d D U P A -1
H11 H 0.411302 0.729862 0.309443 0.096 Uiso 0.3333 1 calc R U P A -1
C13 C 0.3518(11) 0.6845(13) 0.6427(7) 0.080(4) Uani 0.3333 1 d D U P A -1
H13A H 0.400447 0.728614 0.624653 0.120 Uiso 0.3333 1 calc R U P A -1
H13B H 0.360968 0.647914 0.677681 0.120 Uiso 0.3333 1 calc R U P A -1
H13C H 0.323595 0.700689 0.684358 0.120 Uiso 0.3333 1 calc R U P A -1
C21 C 0.3686(16) 0.7080(14) 0.1887(8) 0.120(6) Uani 0.3333 1 d D U P A -1
H21A H 0.325985 0.679174 0.148000 0.144 Uiso 0.3333 1 calc R U P A -1
H21B H 0.415182 0.745640 0.161406 0.144 Uiso 0.3333 1 calc R U P A -1
C23 C 0.3121(6) 0.6496(11) 0.3678(6) 0.067(3) Uani 0.3333 1 d D U P A -1
H23A H 0.268421 0.658131 0.372762 0.080 Uiso 0.3333 1 calc R U P A -1
H23B H 0.292204 0.594808 0.356471 0.080 Uiso 0.3333 1 calc R U P A -1
C25 C 0.3055(6) 0.6471(9) 0.5506(6) 0.070(3) Uani 0.3333 1 d D U P A -1
H25A H 0.280692 0.591229 0.556274 0.083 Uiso 0.3333 1 calc R U P A -1
H25B H 0.265476 0.660735 0.542813 0.083 Uiso 0.3333 1 calc R U P A -1

loop_
_atom_site_aniso_label
_atom_site_aniso_U_11
_atom_site_aniso_U_22
_atom_site_aniso_U_33
_atom_site_aniso_U_23
_atom_site_aniso_U_13
_atom_site_aniso_U_12
O1 0.0554(14) 0.0269(10) 0.0339(11) 0.0021(8) 0.0051(9) 0.0201(10)
O2 0.0450(13) 0.0340(11) 0.0303(10) 0.0029(8) -0.0010(9) 0.0155(10)
N1 0.0267(11) 0.0260(11) 0.0309(11) -0.0039(9) -0.0027(9) 0.0119(9)
N2 0.0273(11) 0.0250(11) 0.0340(11) 0.0006(9) 0.0023(9) 0.0119(9)
C1 0.0276(14) 0.0416(16) 0.0353(14) -0.0082(12) -0.0025(11) 0.0165(12)
C2 0.070(2) 0.0375(17) 0.0386(17) -0.0011(13) 0.0018(15) 0.0254(16)
C4 0.0283(14) 0.0288(14) 0.0630(17) -0.0012(13) 0.0022(13) 0.0120(11)
C5 0.075(3) 0.080(3) 0.045(2) -0.004(2) 0.007(2) 0.022(3)
C6 0.0247(13) 0.0254(13) 0.0288(13) -0.0004(10) -0.0025(10) 0.0092(11)
C7 0.0298(13) 0.0307(13) 0.0339(13) -0.0008(11) -0.0019(10) 0.0158(11)
C8 0.0246(13) 0.0268(13) 0.0306(14) 0.0030(10) 0.0004(10) 0.0099(11)
C9 0.0491(18) 0.0383(16) 0.0371(15) -0.0029(12) -0.0030(14) 0.0162(14)
C10 0.0244(13) 0.0345(15) 0.0391(15) 0.0043(12) -0.0003(11) 0.0107(12)
C12 0.0268(14) 0.0371(16) 0.0400(15) 0.0063(13) -0.0026(12) 0.0048(12)
C14 0.0352(15) 0.0245(14) 0.0428(16) 0.0013(11) -0.0093(13) 0.0031(12)
C15 0.067(2) 0.0326(15) 0.0340(15) -0.0017(12) 0.0020(14) 0.0232(15)
C16 0.0349(15) 0.0267(13) 0.0352(14) 0.0010(11) -0.0041(11) 0.0120(12)
C17 0.079(3) 0.045(2) 0.063(2) 0.0097(17) 0.021(2) 0.032(2)
C18 0.0396(14) 0.0302(14) 0.0348(14) 0.0019(11) 0.0033(11) 0.0182(12)
C19 0.065(2) 0.0424(19) 0.0381(16) -0.0021(14) -0.0052(16) 0.0127(17)
C20 0.0286(13) 0.0293(13) 0.0339(13) 0.0016(11) 0.0003(10) 0.0165(11)
C22 0.0344(14) 0.0301(14) 0.0332(14) 0.0038(11) 0.0027(11) 0.0176(11)
C24 0.0348(14) 0.0282(13) 0.0350(14) 0.0005(11) -0.0010(11) 0.0142(11)
C26 0.0285(13) 0.0312(14) 0.0354(14) 0.0046(12) -0.0022(11) 0.0141(11)
C27 0.0288(13) 0.0305(14) 0.0312(13) 0.0041(11) -0.0005(11) 0.0131(11)
C3 0.044(4) 0.046(3) 0.071(3) 0.004(4) -0.003(3) 0.010(4)
C11 0.069(4) 0.062(4) 0.075(4) 0.005(4) 0.005(4) 0.008(4)
C13 0.063(7) 0.058(7) 0.107(6) 0.011(6) 0.014(6) 0.022(5)
C21 0.113(10) 0.107(10) 0.101(9) -0.001(9) -0.002(9) 0.026(9)
C23 0.051(5) 0.053(5) 0.087(5) -0.002(5) -0.002(4) 0.018(3)
C25 0.053(4) 0.054(4) 0.083(4) 0.001(4) 0.005(4) 0.013(3)

loop_
_atom_type_symbol
_atom_type_description
_atom_type_scat_dispersion_real
_atom_type_scat_dispersion_imag
_atom_type_scat_source
C C 0.0181 0.0091 'International Tables Vol C Tables 4.2.6.8 and 6.1.1.4'
H H 0.0000 0.0000 'International Tables Vol C Tables 4.2.6.8 and 6.1.1.4'
N N 0.0311 0.0180 'International Tables Vol C Tables 4.2.6.8 and 6.1.1.4'
O O 0.0492 0.0322 'International Tables Vol C Tables 4.2.6.8 and 6.1.1.4'

loop_
_geom_angle_atom_site_label_1
_geom_angle_atom_site_label_2
_geom_angle_atom_site_label_3
_geom_angle
_geom_angle_site_symmetry_1
_geom_angle_site_symmetry_3
_geom_angle_publ_flag
C22 O1 C15 117.3(2) . . ?
C27 O2 C9 116.5(2) . . ?
C1 N1 C4 112.0(3) . . ?
C1 N1 C6 113.6(2) . . ?
C6 N1 C4 105.0(2) . . ?
C8 N2 C4 105.1(2) . . ?
C18 N2 C4 112.2(2) . . ?
C18 N2 C8 113.6(2) . . ?
N1 C1 H1A 109.4 . . ?
N1 C1 H1B 109.4 . . ?
N1 C1 C26 111.3(2) . 2_665 ?
H1A C1 H1B 108.0 . . ?
C26 C1 H1A 109.4 2_665 . ?
C26 C1 H1B 109.4 2_665 . ?
C15 C2 H2 117.8 . . ?
C17 C2 H2 117.8 . . ?
C17 C2 C15 124.5(4) . . ?
N1 C4 H4A 110.3 . . ?
N1 C4 H4B 110.3 . . ?
N2 C4 N1 107.2(2) . . ?
N2 C4 H4A 110.3 . . ?
N2 C4 H4B 110.3 . . ?
H4A C4 H4B 108.5 . . ?
H5A C5 H5B 120.0 . . ?
C19 C5 H5A 120.0 . . ?
C19 C5 H5B 120.0 . . ?
N1 C6 H6 108.9 . . ?
N1 C6 C8 101.7(2) . . ?
N1 C6 C16 117.3(2) . . ?
C8 C6 H6 108.9 . . ?
C8 C6 C16 110.7(2) . . ?
C16 C6 H6 108.9 . . ?
C20 C7 H7 119.4 . . ?
C20 C7 C27 121.2(3) . . ?
C27 C7 H7 119.4 . . ?
N2 C8 C6 102.1(2) . . ?
N2 C8 H8 109.0 . . ?
N2 C8 C10 116.8(2) . . ?
C6 C8 H8 109.0 . . ?
C6 C8 C10 110.5(2) . . ?
C10 C8 H8 109.0 . . ?
O2 C9 H9A 110.0 . . ?
O2 C9 H9B 110.0 . . ?
O2 C9 C19 108.5(3) . . ?
H9A C9 H9B 108.4 . . ?
C19 C9 H9A 110.0 . . ?
C19 C9 H9B 110.0 . . ?
C8 C10 H10A 110.1 . . ?
C8 C10 H10B 110.1 . . ?
C8 C10 C12 107.8(2) . . ?
H10A C10 H10B 108.5 . . ?
C12 C10 H10A 110.1 . . ?
C12 C10 H10B 110.1 . . ?
C10 C12 H12A 108.8 . . ?
C10 C12 H12B 108.8 . . ?
H12A C12 H12B 107.6 . . ?
C14 C12 C10 114.0(3) . . ?
C14 C12 H12A 108.8 . . ?
C14 C12 H12B 108.8 . . ?
C12 C14 H14A 108.7 . . ?
C12 C14 H14B 108.7 . . ?
C12 C14 C16 114.0(3) . . ?
H14A C14 H14B 107.6 . . ?
C16 C14 H14A 108.7 . . ?
C16 C14 H14B 108.7 . . ?
O1 C15 C2 107.0(3) . . ?
O1 C15 H15A 110.3 . . ?
O1 C15 H15B 110.3 . . ?
C2 C15 H15A 110.3 . . ?
C2 C15 H15B 110.3 . . ?
H15A C15 H15B 108.6 . . ?
C6 C16 C14 107.9(2) . . ?
C6 C16 H16A 110.1 . . ?
C6 C16 H16B 110.1 . . ?
C14 C16 H16A 110.1 . . ?
C14 C16 H16B 110.1 . . ?
H16A C16 H16B 108.4 . . ?
C2 C17 H17A 120.0 . . ?
C2 C17 H17B 120.0 . . ?
H17A C17 H17B 120.0 . . ?
N2 C18 H18A 109.1 . . ?
N2 C18 H18B 109.1 . . ?
N2 C18 C20 112.5(2) . . ?
H18A C18 H18B 107.8 . . ?
C20 C18 H18A 109.1 . . ?
C20 C18 H18B 109.1 . . ?
C5 C19 C9 123.3(5) . . ?
C5 C19 H19 118.4 . . ?
C9 C19 H19 118.4 . . ?
C7 C20 C18 120.6(3) . . ?
C7 C20 C22 119.0(3) . . ?
C22 C20 C18 120.3(2) . . ?
O1 C22 C20 115.5(2) . . ?
O1 C22 C24 124.6(3) . . ?
C24 C22 C20 119.9(3) . . ?
C22 C24 H24 119.4 . . ?
C22 C24 C26 121.3(3) . . ?
C26 C24 H24 119.4 . . ?
C24 C26 C1 119.7(3) . 3_565 ?
C24 C26 C27 118.4(3) . . ?
C27 C26 C1 121.8(3) . 3_565 ?
O2 C27 C7 123.5(3) . . ?
O2 C27 C26 116.4(2) . . ?
C7 C27 C26 120.1(3) . . ?
H3A C3 H3B 108.0 . . ?
C23 C3 H3A 109.4 . . ?
C23 C3 H3B 109.4 . . ?
C25 C3 H3A 109.4 . . ?
C25 C3 H3B 109.4 . . ?
C25 C3 C23 111.1(5) . . ?
C21 C11 H11 106.6 . . ?
C21 C11 C23 146.8(15) . . ?
C23 C11 H11 106.6 . . ?
H13A C13 H13B 109.5 . . ?
H13A C13 H13C 109.5 . . ?
H13B C13 H13C 109.5 . . ?
C25 C13 H13A 109.5 . . ?
C25 C13 H13B 109.5 . . ?
C25 C13 H13C 109.5 . . ?
C11 C21 H21A 120.0 . . ?
C11 C21 H21B 120.0 . . ?
H21A C21 H21B 120.0 . . ?
C3 C23 C11 109.6(6) . . ?
C3 C23 H23A 109.7 . . ?
C3 C23 H23B 109.7 . . ?
C11 C23 H23A 109.7 . . ?
C11 C23 H23B 109.7 . . ?
H23A C23 H23B 108.2 . . ?
C3 C25 C13 109.6(6) . . ?
C3 C25 H25A 109.7 . . ?
C3 C25 H25B 109.7 . . ?
C13 C25 H25A 109.7 . . ?
C13 C25 H25B 109.7 . . ?
H25A C25 H25B 108.2 . . ?

loop_
_geom_bond_atom_site_label_1
_geom_bond_atom_site_label_2
_geom_bond_distance
_geom_bond_site_symmetry_2
_geom_bond_publ_flag
O1 C15 1.433(4) . ?
O1 C22 1.375(3) . ?
O2 C9 1.431(4) . ?
O2 C27 1.385(3) . ?
N1 C1 1.457(4) . ?
N1 C4 1.473(4) . ?
N1 C6 1.465(4) . ?
N2 C4 1.467(4) . ?
N2 C8 1.459(4) . ?
N2 C18 1.457(4) . ?
C1 H1A 0.9900 . ?
C1 H1B 0.9900 . ?
C1 C26 1.515(4) 2_665 ?
C2 H2 0.9500 . ?
C2 C15 1.496(5) . ?
C2 C17 1.279(6) . ?
C4 H4A 0.9900 . ?
C4 H4B 0.9900 . ?
C5 H5A 0.9500 . ?
C5 H5B 0.9500 . ?
C5 C19 1.323(7) . ?
C6 H6 1.0000 . ?
C6 C8 1.514(4) . ?
C6 C16 1.516(4) . ?
C7 H7 0.9500 . ?
C7 C20 1.384(4) . ?
C7 C27 1.387(4) . ?
C8 H8 1.0000 . ?
C8 C10 1.523(4) . ?
C9 H9A 0.9900 . ?
C9 H9B 0.9900 . ?
C9 C19 1.476(5) . ?
C10 H10A 0.9900 . ?
C10 H10B 0.9900 . ?
C10 C12 1.536(4) . ?
C12 H12A 0.9900 . ?
C12 H12B 0.9900 . ?
C12 C14 1.526(5) . ?
C14 H14A 0.9900 . ?
C14 H14B 0.9900 . ?
C14 C16 1.542(4) . ?
C15 H15A 0.9900 . ?
C15 H15B 0.9900 . ?
C16 H16A 0.9900 . ?
C16 H16B 0.9900 . ?
C17 H17A 0.9500 . ?
C17 H17B 0.9500 . ?
C18 H18A 0.9900 . ?
C18 H18B 0.9900 . ?
C18 C20 1.510(4) . ?
C19 H19 0.9500 . ?
C20 C22 1.394(4) . ?
C22 C24 1.388(4) . ?
C24 H24 0.9500 . ?
C24 C26 1.395(4) . ?
C26 C27 1.398(4) . ?
C3 H3A 0.9900 . ?
C3 H3B 0.9900 . ?
C3 C23 1.533(5) . ?
C3 C25 1.528(5) . ?
C11 H11 0.9500 . ?
C11 C21 1.314(7) . ?
C11 C23 1.538(7) . ?
C13 H13A 0.9800 . ?
C13 H13B 0.9800 . ?
C13 H13C 0.9800 . ?
C13 C25 1.538(7) . ?
C21 H21A 0.9500 . ?
C21 H21B 0.9500 . ?
C23 H23A 0.9900 . ?
C23 H23B 0.9900 . ?
C25 H25A 0.9900 . ?
C25 H25B 0.9900 . ?

loop_
_geom_torsion_atom_site_label_1
_geom_torsion_atom_site_label_2
_geom_torsion_atom_site_label_3
_geom_torsion_atom_site_label_4
_geom_torsion
_geom_torsion_site_symmetry_1
_geom_torsion_site_symmetry_2
_geom_torsion_site_symmetry_3
_geom_torsion_site_symmetry_4
_geom_torsion_publ_flag
O1 C22 C24 C26 179.5(3) . . . . ?
O2 C9 C19 C5 -123.6(4) . . . . ?
N1 C6 C8 N2 -43.5(2) . . . . ?
N1 C6 C8 C10 -168.5(2) . . . . ?
N1 C6 C16 C14 -175.0(3) . . . . ?
N2 C8 C10 C12 -175.4(3) . . . . ?
N2 C18 C20 C7 -22.3(4) . . . . ?
N2 C18 C20 C22 160.6(3) . . . . ?
C1 N1 C4 N2 -137.4(3) . . . . ?
C1 N1 C6 C8 157.5(2) . . . . ?
C1 N1 C6 C16 -81.6(3) . . . . ?
C1 C26 C27 O2 -0.7(4) 3_565 . . . ?
C1 C26 C27 C7 179.8(3) 3_565 . . . ?
C4 N1 C1 C26 -68.7(3) . . . 2_665 ?
C4 N1 C6 C8 34.8(3) . . . . ?
C4 N1 C6 C16 155.7(3) . . . . ?
C4 N2 C8 C6 35.3(3) . . . . ?
C4 N2 C8 C10 156.0(3) . . . . ?
C4 N2 C18 C20 -73.7(3) . . . . ?
C6 N1 C1 C26 172.6(2) . . . 2_665 ?
C6 N1 C4 N2 -13.7(3) . . . . ?
C6 C8 C10 C12 -59.3(3) . . . . ?
C7 C20 C22 O1 -179.7(3) . . . . ?
C7 C20 C22 C24 -0.4(4) . . . . ?
C8 N2 C4 N1 -14.1(3) . . . . ?
C8 N2 C18 C20 167.2(2) . . . . ?
C8 C6 C16 C14 -59.0(3) . . . . ?
C8 C10 C12 C14 51.3(3) . . . . ?
C9 O2 C27 C7 2.8(4) . . . . ?
C9 O2 C27 C26 -176.6(3) . . . . ?
C10 C12 C14 C16 -49.2(3) . . . . ?
C12 C14 C16 C6 50.9(3) . . . . ?
C15 O1 C22 C20 173.9(3) . . . . ?
C15 O1 C22 C24 -5.4(4) . . . . ?
C16 C6 C8 N2 -168.8(2) . . . . ?
C16 C6 C8 C10 66.2(2) . . . . ?
C17 C2 C15 O1 113.8(4) . . . . ?
C18 N2 C4 N1 -138.1(3) . . . . ?
C18 N2 C8 C6 158.3(2) . . . . ?
C18 N2 C8 C10 -81.0(3) . . . . ?
C18 C20 C22 O1 -2.6(4) . . . . ?
C18 C20 C22 C24 176.8(3) . . . . ?
C20 C7 C27 O2 -179.0(3) . . . . ?
C20 C7 C27 C26 0.5(4) . . . . ?
C20 C22 C24 C26 0.2(4) . . . . ?
C22 O1 C15 C2 178.6(3) . . . . ?
C22 C24 C26 C1 179.9(3) . . . 3_565 ?
C22 C24 C26 C27 0.3(4) . . . . ?
C24 C26 C27 O2 178.9(3) . . . . ?
C24 C26 C27 C7 -0.6(4) . . . . ?
C27 O2 C9 C19 176.4(3) . . . . ?
C27 C7 C20 C18 -177.1(3) . . . . ?
C27 C7 C20 C22 0.0(4) . . . . ?
C21 C11 C23 C3 178(4) . . . . ?
C23 C3 C25 C13 -170(2) . . . . ?
C25 C3 C23 C11 163.8(19) . . . . ?

loop_
_twin_individual_id
_twin_individual_mass_fraction_refined
1 0.880(2)
2 0.120(2)
